data_4029302
loop_
_publ_author_name
'Hua, Guoxiong'
'Du, Junyi'
'Slawin, Alexandra M. Z.'
'Woollins, J. Derek'

_publ_section_title
;
 2,4-Diaryl-1,3-Chalcogen Azoles Bearing Pentafluorosulfanyl SF5 Groups: A
 Synthetic and Structural Study.
;
_journal_issue 9
_journal_name_full 'The Journal of organic chemistry'
_journal_page_first 3876
_journal_page_last 3886
_journal_paper_doi 10.1021/jo500316v
_journal_volume 79
_journal_year 2014
_chemical_formula_moiety 'C15 H9 Cl F5 N S Se'
_chemical_formula_sum 'C15 H9 Cl F5 N S Se'
_chemical_formula_weight 444.71
_space_group_IT_number 62
_symmetry_cell_setting orthorhombic
_symmetry_Int_Tables_number 62
_symmetry_space_group_name_Hall '-P 2ac 2n'
_symmetry_space_group_name_H-M 'P n m a'
_atom_sites_solution_hydrogens geom
_atom_sites_solution_primary direct
_atom_sites_solution_secondary difmap
_cell_angle_alpha 90.0000
_cell_angle_beta 90.0000
_cell_angle_gamma 90.0000
_cell_formula_units_Z 4
_cell_length_a 12.536(3)
_cell_length_b 6.7909(12)
_cell_length_c 18.646(4)
_cell_measurement_reflns_used 12307
_cell_measurement_temperature 173
_cell_measurement_theta_max 27.55
_cell_measurement_theta_min 3.00
_cell_volume 1587.3(6)
_computing_cell_refinement 'CrystalClear-SM Auto 2.0 r12'
_computing_data_collection 'CrystalClear-SM Auto 2.0 r12 (Rigaku, 2011)'
_computing_data_reduction 'CrystalClear-SM Auto 2.0 r12'
_computing_molecular_graphics 'CrystalStructure 4.0'
_computing_publication_material 'CrystalStructure 4.0 (Rigaku, 2010)'
_computing_structure_refinement 'SHELXL97 (Sheldrick, 2008)'
_computing_structure_solution 'SIR2002 (Burla, et al., 2003)'
_diffrn_ambient_temperature 173
_diffrn_detector_area_resol_mean 6.849
_diffrn_measured_fraction_theta_full 0.998
_diffrn_measured_fraction_theta_max 0.998
_diffrn_measurement_device_type 'Rigaku SCX mini'
_diffrn_measurement_method \w
_diffrn_radiation_type 'Mo K\a'
_diffrn_radiation_wavelength 0.71075
_diffrn_reflns_av_R_equivalents 0.1126
_diffrn_reflns_limit_h_max 16
_diffrn_reflns_limit_h_min -16
_diffrn_reflns_limit_k_max 8
_diffrn_reflns_limit_k_min -8
_diffrn_reflns_limit_l_max 24
_diffrn_reflns_limit_l_min -24
_diffrn_reflns_number 15600
_diffrn_reflns_theta_full 27.48
_diffrn_reflns_theta_max 27.48
_diffrn_standards_number 0
_exptl_absorpt_coefficient_mu 2.715
_exptl_absorpt_correction_T_max 0.762
_exptl_absorpt_correction_T_min 0.533
_exptl_absorpt_correction_type multi-scan
_exptl_absorpt_process_details 'REQAB (Rigaku, 1998)'
_exptl_crystal_colour Colorless
_exptl_crystal_density_diffrn 1.861
_exptl_crystal_density_method 'not measured'
_exptl_crystal_description Chip
_exptl_crystal_F_000 872.00
_exptl_crystal_size_max 0.220
_exptl_crystal_size_mid 0.100
_exptl_crystal_size_min 0.100
_refine_diff_density_max 0.520
_refine_diff_density_min -0.490
_refine_ls_extinction_method none
_refine_ls_goodness_of_fit_ref 1.139
_refine_ls_hydrogen_treatment constr
_refine_ls_number_parameters 139
_refine_ls_number_reflns 1972
_refine_ls_number_restraints 0
_refine_ls_R_factor_gt 0.0590
_refine_ls_shift/su_max 0.001
_refine_ls_structure_factor_coef Fsqd
_refine_ls_weighting_details 'w = 1/[\s^2^(Fo^2^)+(0.0326P)^2^+1.5183P] where P=(Fo^2^+2Fc^2^)/3'
_refine_ls_weighting_scheme calc
_refine_ls_wR_factor_ref 0.1102
_reflns_number_gt 1467
_reflns_number_total 1972
_reflns_threshold_expression F^2^>2.0\s(F^2^)
_cod_data_source_file jo500316v_si_001.cif
_cod_data_source_block User-defined
_cod_depositor_comments 'Adding full bibliography for 4029302--4029308.cif.'
_cod_original_cell_volume 1587.3(5)
_cod_database_code 4029302

loop_
_symmetry_equiv_pos_site_id
_symmetry_equiv_pos_as_xyz
1 +X,+Y,+Z
2 1/2-X,1/2+Y,1/2+Z
3 +X,1/2-Y,+Z
4 1/2-X,-Y,1/2+Z
5 -X,-Y,-Z
6 1/2+X,1/2-Y,1/2-Z
7 -X,1/2+Y,-Z
8 1/2+X,+Y,1/2-Z

loop_
_atom_site_label
_atom_site_type_symbol
_atom_site_fract_x
_atom_site_fract_y
_atom_site_fract_z
_atom_site_U_iso_or_equiv
_atom_site_adp_type
_atom_site_occupancy
_atom_site_symmetry_multiplicity
_atom_site_calc_flag
_atom_site_refinement_flags
Se3 Se 0.56501(5) 0.2500 1.12421(3) 0.0410(3) Uani 1.0 4 d .
Cl1 Cl 0.78517(14) 0.2500 0.68748(9) 0.0603(6) Uani 1.0 4 d .
S1 S -0.01247(12) 0.2500 1.13456(8) 0.0385(4) Uani 1.0 4 d .
F1 F 0.00332(18) 0.4122(4) 1.19381(14) 0.0555(8) Uani 1.0 8 d .
F2 F -0.0393(2) 0.4146(6) 1.07806(17) 0.0912(13) Uani 1.0 8 d .
F3 F -0.1357(3) 0.2500 1.1555(2) 0.0636(12) Uani 1.0 4 d .
N1 N 0.4885(3) 0.2500 0.9892(2) 0.0237(10) Uani 1.0 4 d .
C2 C 0.4550(4) 0.2500 1.0549(3) 0.0253(12) Uani 1.0 4 d .
C4 C 0.6535(4) 0.2500 1.0457(3) 0.0372(15) Uani 1.0 4 d .
C5 C 0.5988(4) 0.2500 0.9836(3) 0.0242(12) Uani 1.0 4 d .
C6 C 0.3421(4) 0.2500 1.0758(3) 0.0218(11) Uani 1.0 4 d .
C7 C 0.2641(4) 0.2500 1.0222(3) 0.0298(13) Uani 1.0 4 d .
C8 C 0.1572(4) 0.2500 1.0397(3) 0.0280(13) Uani 1.0 4 d .
C9 C 0.1274(4) 0.2500 1.1110(3) 0.0260(13) Uani 1.0 4 d .
C10 C 0.2028(4) 0.2500 1.1651(3) 0.0277(13) Uani 1.0 4 d .
C11 C 0.3087(4) 0.2500 1.1472(3) 0.0258(12) Uani 1.0 4 d .
C12 C 0.6461(4) 0.2500 0.9111(3) 0.0240(12) Uani 1.0 4 d .
C13 C 0.5805(4) 0.2500 0.8506(3) 0.0282(13) Uani 1.0 4 d .
C14 C 0.6225(4) 0.2500 0.7827(3) 0.0312(14) Uani 1.0 4 d .
C15 C 0.7314(4) 0.2500 0.7739(3) 0.0332(14) Uani 1.0 4 d .
C16 C 0.7991(4) 0.2500 0.8323(3) 0.0323(14) Uani 1.0 4 d .
C17 C 0.7566(4) 0.2500 0.9004(3) 0.0301(13) Uani 1.0 4 d .
H4 H 0.7291 0.2500 1.0487 0.0446 Uiso 1.0 4 calc R
H7 H 0.2849 0.2500 0.9733 0.0357 Uiso 1.0 4 calc R
H8 H 0.1046 0.2500 1.0031 0.0336 Uiso 1.0 4 calc R
H10 H 0.1814 0.2500 1.2139 0.0332 Uiso 1.0 4 calc R
H11 H 0.3607 0.2500 1.1843 0.0309 Uiso 1.0 4 calc R
H13 H 0.5052 0.2500 0.8565 0.0339 Uiso 1.0 4 calc R
H14 H 0.5768 0.2500 0.7420 0.0374 Uiso 1.0 4 calc R
H16 H 0.8742 0.2500 0.8256 0.0388 Uiso 1.0 4 calc R
H17 H 0.8029 0.2500 0.9407 0.0361 Uiso 1.0 4 calc R

loop_
_atom_site_aniso_label
_atom_site_aniso_U_11
_atom_site_aniso_U_22
_atom_site_aniso_U_33
_atom_site_aniso_U_12
_atom_site_aniso_U_13
_atom_site_aniso_U_23
Se3 0.0308(4) 0.0625(5) 0.0297(4) 0.0000 -0.0050(3) 0.0000
Cl1 0.0511(11) 0.0851(14) 0.0449(10) 0.0000 0.0202(8) 0.0000
S1 0.0271(8) 0.0536(11) 0.0348(9) 0.0000 0.0013(7) 0.0000
F1 0.0437(15) 0.0492(17) 0.0736(18) 0.0008(13) 0.0193(13) -0.0234(15)
F2 0.0452(17) 0.148(4) 0.080(2) 0.0416(19) 0.0148(15) 0.065(3)
F3 0.026(2) 0.111(4) 0.053(3) 0.0000 0.0041(17) 0.0000
N1 0.027(3) 0.018(3) 0.027(3) 0.0000 0.0002(19) 0.0000
C2 0.024(3) 0.019(3) 0.033(3) 0.0000 -0.009(3) 0.0000
C4 0.020(3) 0.048(4) 0.043(4) 0.0000 -0.004(3) 0.0000
C5 0.021(3) 0.016(3) 0.036(3) 0.0000 -0.003(3) 0.0000
C6 0.029(3) 0.010(3) 0.027(3) 0.0000 -0.002(3) 0.0000
C7 0.032(3) 0.030(4) 0.027(3) 0.0000 0.004(3) 0.0000
C8 0.024(3) 0.032(4) 0.027(3) 0.0000 -0.003(3) 0.0000
C9 0.025(3) 0.026(3) 0.027(3) 0.0000 0.001(3) 0.0000
C10 0.032(4) 0.027(3) 0.024(3) 0.0000 0.003(3) 0.0000
C11 0.033(3) 0.024(3) 0.021(3) 0.0000 -0.003(3) 0.0000
C12 0.025(3) 0.010(3) 0.037(3) 0.0000 0.002(3) 0.0000
C13 0.021(3) 0.023(3) 0.041(3) 0.0000 0.001(3) 0.0000
C14 0.030(3) 0.030(4) 0.034(3) 0.0000 0.001(3) 0.0000
C15 0.037(4) 0.028(4) 0.034(4) 0.0000 0.010(3) 0.0000
C16 0.025(3) 0.027(3) 0.046(4) 0.0000 0.008(3) 0.0000
C17 0.026(3) 0.021(3) 0.043(4) 0.0000 -0.007(3) 0.0000

loop_
_atom_type_symbol
_atom_type_description
_atom_type_scat_dispersion_real
_atom_type_scat_dispersion_imag
_atom_type_scat_source
Se Se -0.0929 2.2259
;
International Tables for Crystallography
(1992, Vol. C, Tables 4.2.6.8 and 6.1.1.4)
;
Cl Cl 0.1484 0.1585
;
International Tables for Crystallography
(1992, Vol. C, Tables 4.2.6.8 and 6.1.1.4)
;
S S 0.1246 0.1234
;
International Tables for Crystallography
(1992, Vol. C, Tables 4.2.6.8 and 6.1.1.4)
;
F F 0.0171 0.0103
;
International Tables for Crystallography
(1992, Vol. C, Tables 4.2.6.8 and 6.1.1.4)
;
N N 0.0061 0.0033
;
International Tables for Crystallography
(1992, Vol. C, Tables 4.2.6.8 and 6.1.1.4)
;
C C 0.0033 0.0016
;
International Tables for Crystallography
(1992, Vol. C, Tables 4.2.6.8 and 6.1.1.4)
;
H H 0.0000 0.0000
;
International Tables for Crystallography
(1992, Vol. C, Table 6.1.1.4)
;

loop_
_geom_angle_atom_site_label_1
_geom_angle_atom_site_label_2
_geom_angle_atom_site_label_3
_geom_angle
_geom_angle_publ_flag
_geom_angle_site_symmetry_1
_geom_angle_site_symmetry_3
C2 Se3 C4 84.0(3) yes . .
F1 S1 F1 88.94(16) yes . 3_555
F1 S1 F2 89.97(17) yes . .
F1 S1 F2 174.59(17) yes . 3_555
F1 S1 F3 87.13(15) yes . .
F1 S1 C9 92.79(17) yes . .
F1 S1 F2 174.59(17) yes 3_555 .
F1 S1 F2 89.97(17) yes 3_555 3_555
F1 S1 F3 87.13(15) yes 3_555 .
F1 S1 C9 92.79(17) yes 3_555 .
F2 S1 F2 90.6(2) yes . 3_555
F2 S1 F3 87.53(15) yes . .
F2 S1 C9 92.56(17) yes . .
F2 S1 F3 87.53(15) yes 3_555 .
F2 S1 C9 92.56(17) yes 3_555 .
F3 S1 C9 179.9(3) yes . .
C2 N1 C5 113.2(5) yes . .
Se3 C2 N1 114.2(4) yes . .
Se3 C2 C6 121.5(4) yes . .
N1 C2 C6 124.3(5) yes . .
Se3 C4 C5 112.2(4) yes . .
N1 C5 C4 116.3(5) yes . .
N1 C5 C12 118.0(5) yes . .
C4 C5 C12 125.7(5) yes . .
C2 C6 C7 119.0(5) yes . .
C2 C6 C11 122.9(5) yes . .
C7 C6 C11 118.2(5) yes . .
C6 C7 C8 120.7(5) yes . .
C7 C8 C9 119.4(5) yes . .
S1 C9 C8 119.8(4) yes . .
S1 C9 C10 119.1(5) yes . .
C8 C9 C10 121.2(5) yes . .
C9 C10 C11 119.0(6) yes . .
C6 C11 C10 121.6(5) yes . .
C5 C12 C13 120.2(5) yes . .
C5 C12 C17 121.9(5) yes . .
C13 C12 C17 117.9(5) yes . .
C12 C13 C14 121.3(5) yes . .
C13 C14 C15 119.4(5) yes . .
Cl1 C15 C14 119.6(5) yes . .
Cl1 C15 C16 119.4(4) yes . .
C14 C15 C16 121.1(5) yes . .
C15 C16 C17 119.3(5) yes . .
C12 C17 C16 121.0(5) yes . .
Se3 C4 H4 123.835 no . .
C5 C4 H4 123.954 no . .
C6 C7 H7 119.650 no . .
C8 C7 H7 119.661 no . .
C7 C8 H8 120.334 no . .
C9 C8 H8 120.286 no . .
C9 C10 H10 120.426 no . .
C11 C10 H10 120.548 no . .
C6 C11 H11 119.262 no . .
C10 C11 H11 119.167 no . .
C12 C13 H13 119.398 no . .
C14 C13 H13 119.275 no . .
C13 C14 H14 120.324 no . .
C15 C14 H14 120.242 no . .
C15 C16 H16 120.339 no . .
C17 C16 H16 120.355 no . .
C12 C17 H17 119.532 no . .
C16 C17 H17 119.510 no . .

loop_
_geom_bond_atom_site_label_1
_geom_bond_atom_site_label_2
_geom_bond_distance
_geom_bond_publ_flag
_geom_bond_site_symmetry_2
Se3 C2 1.890(6) yes .
Se3 C4 1.837(6) yes .
Cl1 C15 1.747(6) yes .
S1 F1 1.573(3) yes .
S1 F1 1.573(3) yes 3_555
S1 F2 1.572(4) yes .
S1 F2 1.572(4) yes 3_555
S1 F3 1.593(4) yes .
S1 C9 1.808(6) yes .
N1 C2 1.295(7) yes .
N1 C5 1.387(7) yes .
C2 C6 1.468(8) yes .
C4 C5 1.346(8) yes .
C5 C12 1.476(8) yes .
C6 C7 1.398(8) yes .
C6 C11 1.396(8) yes .
C7 C8 1.379(8) yes .
C8 C9 1.381(8) yes .
C9 C10 1.382(8) yes .
C10 C11 1.369(8) yes .
C12 C13 1.396(8) yes .
C12 C17 1.399(8) yes .
C13 C14 1.371(8) yes .
C14 C15 1.375(7) yes .
C15 C16 1.381(8) yes .
C16 C17 1.377(8) yes .
C4 H4 0.950 no .
C7 H7 0.949 no .
C8 H8 0.949 no .
C10 H10 0.949 no .
C11 H11 0.950 no .
C13 H13 0.950 no .
C14 H14 0.950 no .
C16 H16 0.950 no .
C17 H17 0.949 no .

loop_
_geom_contact_atom_site_label_1
_geom_contact_atom_site_label_2
_geom_contact_distance
_geom_contact_publ_flag
_geom_contact_site_symmetry_2
Se3 C11 3.242(5) no .
F1 C10 2.785(6) no .
F2 C8 2.798(6) no .
N1 C7 2.880(7) no .
N1 C13 2.830(7) no .
C2 C12 3.596(8) no .
C4 C17 3.002(8) no .
C6 C9 2.770(8) no .
C7 C10 2.773(8) no .
C8 C11 2.761(8) no .
C12 C15 2.773(8) no .
C13 C16 2.761(8) no .
C14 C17 2.764(8) no .
F1 C14 3.240(5) no 2_555
F1 C16 3.411(5) no 5_667
F2 F2 3.285(5) no 5_567
F2 C8 3.492(6) no 5_567
F3 C4 3.343(7) no 1_455
N1 N1 3.4314(10) no 5_657
N1 N1 3.4314(10) no 5_667
N1 C2 3.565(2) no 5_657
N1 C2 3.565(2) no 5_667
C2 N1 3.565(2) no 5_657
C2 N1 3.565(2) no 5_667
C2 C5 3.535(3) no 5_657
C2 C5 3.535(3) no 5_667
C4 F3 3.343(7) no 1_655
C5 C2 3.535(3) no 5_657
C5 C2 3.535(3) no 5_667
C6 C12 3.4074(9) no 5_657
C6 C12 3.4074(9) no 5_667
C8 F2 3.492(6) no 5_567
C8 F2 3.492(6) no 7_547
C10 C16 3.3959(6) no 5_657
C10 C16 3.3959(6) no 5_667
C12 C6 3.4074(9) no 5_657
C12 C6 3.4074(9) no 5_667
C14 F1 3.240(5) no 2_544
C14 F1 3.240(5) no 4_564
C16 F1 3.411(5) no 5_667
C16 F1 3.411(5) no 7_647
C16 C10 3.3959(6) no 5_657
C16 C10 3.3959(6) no 5_667
Se3 H11 2.7960 no .
Cl1 H14 2.8035 no .
Cl1 H16 2.8062 no .
S1 H8 2.8569 no .
S1 H10 2.8452 no .
F1 H10 2.5172 no .
F2 H8 2.5410 no .
N1 H4 3.2139 no .
N1 H7 2.5690 no .
N1 H13 2.4824 no .
C2 H4 3.4387 no .
C2 H7 2.6195 no .
C2 H11 2.6869 no .
C4 H17 2.7101 no .
C5 H13 2.6436 no .
C5 H17 2.6813 no .
C6 H8 3.2716 no .
C6 H10 3.2702 no .
C7 H11 3.2556 no .
C8 H10 3.2629 no .
C9 H7 3.2398 no .
C9 H11 3.2275 no .
C10 H8 3.2621 no .
C11 H7 3.2569 no .
C12 H4 2.7680 no .
C12 H14 3.2696 no .
C12 H16 3.2740 no .
C13 H17 3.2551 no .
C14 H16 3.2548 no .
C15 H13 3.2270 no .
C15 H17 3.2363 no .
C16 H14 3.2556 no .
C17 H4 2.7855 no .
C17 H13 3.2556 no .
H4 H17 2.2157 no .
H7 H8 2.3284 no .
H7 H13 3.5159 no .
H10 H11 2.3144 no .
H13 H14 2.3156 no .
H16 H17 2.3246 no .
Se3 H10 3.3518 no 6_557
Se3 H13 3.5260 no 5_657
Se3 H13 3.5260 no 5_667
Cl1 H7 2.9971 no 6_556
Cl1 H13 2.8780 no 6_556
F1 H11 3.0949 no 6_457
F1 H14 2.6606 no 2_555
F1 H16 2.7838 no 5_667
F2 H4 3.1586 no 1_455
F2 H8 2.8541 no 5_567
F2 H16 3.5636 no 5_667
F2 H17 3.4240 no 1_455
F3 H4 2.6153 no 1_455
F3 H10 3.3444 no 6_457
F3 H11 2.9876 no 6_457
C4 H7 3.4999 no 5_657
C4 H7 3.4999 no 5_667
C7 H17 3.5658 no 5_657
C7 H17 3.5658 no 5_667
C8 H17 3.4515 no 5_657
C8 H17 3.4515 no 5_667
C9 H16 3.5956 no 5_657
C9 H16 3.5956 no 5_667
C10 H16 3.5342 no 5_657
C10 H16 3.5342 no 5_667
C13 H11 3.5350 no 5_657
C13 H11 3.5350 no 5_667
C14 H11 3.4572 no 5_657
C14 H11 3.4572 no 5_667
C15 H10 3.5744 no 5_657
C15 H10 3.5744 no 5_667
C16 H10 3.5117 no 5_657
C16 H10 3.5117 no 5_667
H4 F2 3.1586 no 1_655
H4 F2 3.1586 no 3_655
H4 F3 2.6153 no 1_655
H4 H7 3.4245 no 5_657
H4 H7 3.4245 no 5_667
H7 Cl1 2.9971 no 6_456
H7 C4 3.4999 no 5_657
H7 C4 3.4999 no 5_667
H7 H4 3.4245 no 5_657
H7 H4 3.4245 no 5_667
H8 F2 2.8541 no 5_567
H8 F2 2.8541 no 7_547
H10 Se3 3.3518 no 6_457
H10 F3 3.3444 no 6_557
H10 C15 3.5744 no 5_657
H10 C15 3.5744 no 5_667
H10 C16 3.5117 no 5_657
H10 C16 3.5117 no 5_667
H10 H16 3.5436 no 5_657
H10 H16 3.5436 no 5_667
H11 F1 3.0949 no 6_557
H11 F1 3.0949 no 8_557
H11 F3 2.9876 no 6_557
H11 C13 3.5350 no 5_657
H11 C13 3.5350 no 5_667
H11 C14 3.4572 no 5_657
H11 C14 3.4572 no 5_667
H13 Se3 3.5260 no 5_657
H13 Se3 3.5260 no 5_667
H13 Cl1 2.8780 no 6_456
H14 F1 2.6606 no 2_544
H14 F1 2.6606 no 4_564
H14 H16 2.8354 no 6_456
H16 F1 2.7838 no 5_667
H16 F1 2.7838 no 7_647
H16 F2 3.5636 no 5_667
H16 F2 3.5636 no 7_647
H16 C9 3.5956 no 5_657
H16 C9 3.5956 no 5_667
H16 C10 3.5342 no 5_657
H16 C10 3.5342 no 5_667
H16 H10 3.5436 no 5_657
H16 H10 3.5436 no 5_667
H16 H14 2.8354 no 6_556
H17 F2 3.4240 no 1_655
H17 F2 3.4240 no 3_655
H17 C7 3.5658 no 5_657
H17 C7 3.5658 no 5_667
H17 C8 3.4515 no 5_657
H17 C8 3.4515 no 5_667

loop_
_geom_torsion_atom_site_label_1
_geom_torsion_atom_site_label_2
_geom_torsion_atom_site_label_3
_geom_torsion_atom_site_label_4
_geom_torsion
_geom_torsion_publ_flag
_geom_torsion_site_symmetry_1
C2 Se3 C4 C5 0.0 no .
C4 Se3 C2 N1 0.0 no .
C4 Se3 C2 C6 180.0 no .
F1 S1 C9 C8 -135.47(11) no .
F1 S1 C9 C10 44.53(11) no .
F1 S1 C9 C8 135.47(11) no 3_555
F1 S1 C9 C10 -44.53(11) no 3_555
F2 S1 C9 C8 -45.37(14) no .
F2 S1 C9 C10 134.63(14) no .
F2 S1 C9 C8 45.37(14) no 3_555
F2 S1 C9 C10 -134.63(14) no 3_555
C2 N1 C5 C4 0.0 no .
C2 N1 C5 C12 180.0 no .
C5 N1 C2 Se3 0.0 no .
C5 N1 C2 C6 180.0 no .
Se3 C2 C6 C7 180.0 no .
Se3 C2 C6 C11 0.0 no .
N1 C2 C6 C7 0.0 no .
N1 C2 C6 C11 180.0 no .
Se3 C4 C5 N1 0.0 no .
Se3 C4 C5 C12 180.0 no .
N1 C5 C12 C13 0.0 no .
N1 C5 C12 C17 180.0 no .
C4 C5 C12 C13 180.0 no .
C4 C5 C12 C17 0.0 no .
C2 C6 C7 C8 180.0 no .
C2 C6 C11 C10 180.0 no .
C7 C6 C11 C10 0.0 no .
C11 C6 C7 C8 0.0 no .
C6 C7 C8 C9 0.0 no .
C7 C8 C9 S1 180.0 no .
C7 C8 C9 C10 0.0 no .
S1 C9 C10 C11 180.0 no .
C8 C9 C10 C11 0.0 no .
C9 C10 C11 C6 0.0 no .
C5 C12 C13 C14 180.0 no .
C5 C12 C17 C16 180.0 no .
C13 C12 C17 C16 0.0 no .
C17 C12 C13 C14 0.0 no .
C12 C13 C14 C15 0.0 no .
C13 C14 C15 Cl1 180.0 no .
C13 C14 C15 C16 0.0 no .
Cl1 C15 C16 C17 180.0 no .
C14 C15 C16 C17 0.0 no .
C15 C16 C17 C12 0.0 no .
